data_7206562
loop_
_publ_author_name
'Yang, Ping'
'Zhou, Hai-Yun'
'Zhang, Kun'
'Ye, Bao-Hui'

_publ_section_title
;
 Confinement of unprecedented tetrahedral water tetramers inside 1D
 hydrophobic channels of metal--organic framework hosts
;
_journal_issue 19
_journal_name_full CrystEngComm
_journal_page_first 5658
_journal_paper_doi 10.1039/c1ce05606a
_journal_volume 13
_journal_year 2011
_chemical_formula_moiety '3(C68 H52 Co2 N8 O8), 13(H2 O)'
_chemical_formula_sum 'C204 H182 Co6 N24 O37'
_chemical_formula_weight 3915.32
_chemical_name_systematic
;
?
;
_space_group_IT_number 148
_symmetry_cell_setting rhombohedral
_symmetry_space_group_name_Hall '-R 3'
_symmetry_space_group_name_H-M 'R -3 :H'
_atom_sites_solution_hydrogens geom
_atom_sites_solution_primary direct
_atom_sites_solution_secondary difmap
_audit_creation_method SHELXL-97
_cell_angle_alpha 90.00
_cell_angle_beta 90.00
_cell_angle_gamma 120.00
_cell_formula_units_Z 6
_cell_length_a 22.8907(9)
_cell_length_b 22.8907(9)
_cell_length_c 62.003(4)
_cell_measurement_temperature 153(2)
_cell_volume 28136(2)
_computing_structure_refinement 'SHELXL-97 (Sheldrick, 1997)'
_computing_structure_solution 'SHELXS-97 (Sheldrick, 1990)'
_diffrn_ambient_temperature 153(2)
_diffrn_measured_fraction_theta_full 0.951
_diffrn_measured_fraction_theta_max 0.951
_diffrn_radiation_monochromator graphite
_diffrn_radiation_source 'fine-focus sealed tube'
_diffrn_radiation_type MoK\a
_diffrn_radiation_wavelength 0.71073
_diffrn_reflns_av_R_equivalents 0.0865
_diffrn_reflns_av_sigmaI/netI 0.1041
_diffrn_reflns_limit_h_max 28
_diffrn_reflns_limit_h_min -25
_diffrn_reflns_limit_k_max 28
_diffrn_reflns_limit_k_min -17
_diffrn_reflns_limit_l_max 76
_diffrn_reflns_limit_l_min -73
_diffrn_reflns_number 31864
_diffrn_reflns_theta_full 26.00
_diffrn_reflns_theta_max 26.00
_diffrn_reflns_theta_min 3.02
_exptl_absorpt_coefficient_mu 0.601
_exptl_absorpt_correction_T_max 0.8642
_exptl_absorpt_correction_T_min 0.8309
_exptl_absorpt_correction_type multi-scan
_exptl_absorpt_process_details SADABS
_exptl_crystal_colour orange
_exptl_crystal_density_diffrn 1.386
_exptl_crystal_density_method 'not measured'
_exptl_crystal_description block
_exptl_crystal_F_000 12192
_exptl_crystal_size_max 0.32
_exptl_crystal_size_mid 0.27
_exptl_crystal_size_min 0.25
_refine_diff_density_max 2.603
_refine_diff_density_min -1.425
_refine_diff_density_rms 0.158
_refine_ls_extinction_method none
_refine_ls_goodness_of_fit_ref 1.045
_refine_ls_hydrogen_treatment constr
_refine_ls_matrix_type full
_refine_ls_number_parameters 818
_refine_ls_number_reflns 11712
_refine_ls_number_restraints 15
_refine_ls_restrained_S_all 1.047
_refine_ls_R_factor_all 0.2369
_refine_ls_R_factor_gt 0.1216
_refine_ls_shift/su_max 0.001
_refine_ls_shift/su_mean 0.000
_refine_ls_structure_factor_coef Fsqd
_refine_ls_weighting_details 'calc w=1/[\s^2^(Fo^2^)+(0.2000P)^2^+60.0000P] where P=(Fo^2^+2Fc^2^)/3'
_refine_ls_weighting_scheme calc
_refine_ls_wR_factor_gt 0.3206
_refine_ls_wR_factor_ref 0.3863
_reflns_number_gt 4455
_reflns_number_total 11712
_reflns_threshold_expression >2sigma(I)
_cod_data_source_file c1ce05606a.txt
_cod_data_source_block col2
_cod_depositor_comments
;
The following automatic conversions were performed:

'_symmetry_cell_setting' value 'Rhombohedral' changed to
'rhombohedral' according to
/home/saulius/struct/CIF-dictionaries/cif_core.dic dictionary named
'cif_core.dic' version 2.4.1 from 2010-06-29.

Automatic conversion script
Id: cif_fix_values 1715 2011-07-08 13:25:40Z adriana 
;
_cod_original_sg_symbol_H-M 'R -3'
_cod_database_code 7206562

loop_
_symmetry_equiv_pos_as_xyz
'x, y, z'
'-y, x-y, z'
'-x+y, -x, z'
'x+2/3, y+1/3, z+1/3'
'-y+2/3, x-y+1/3, z+1/3'
'-x+y+2/3, -x+1/3, z+1/3'
'x+1/3, y+2/3, z+2/3'
'-y+1/3, x-y+2/3, z+2/3'
'-x+y+1/3, -x+2/3, z+2/3'
'-x, -y, -z'
'y, -x+y, -z'
'x-y, x, -z'
'-x+2/3, -y+1/3, -z+1/3'
'y+2/3, -x+y+1/3, -z+1/3'
'x-y+2/3, x+1/3, -z+1/3'
'-x+1/3, -y+2/3, -z+2/3'
'y+1/3, -x+y+2/3, -z+2/3'
'x-y+1/3, x+2/3, -z+2/3'

loop_
_atom_site_label
_atom_site_type_symbol
_atom_site_fract_x
_atom_site_fract_y
_atom_site_fract_z
_atom_site_U_iso_or_equiv
_atom_site_adp_type
_atom_site_occupancy
_atom_site_symmetry_multiplicity
_atom_site_calc_flag
_atom_site_refinement_flags
C1 C 0.3335(5) 0.7896(5) 0.19106(13) 0.072(3) Uani 1 1 d .
H1A H 0.2997 0.7429 0.1876 0.108 Uiso 1 1 calc R
H1B H 0.3687 0.7902 0.2002 0.108 Uiso 1 1 calc R
H1C H 0.3538 0.8143 0.1777 0.108 Uiso 1 1 calc R
C2 C 0.3001(5) 0.8227(5) 0.20279(12) 0.059(3) Uani 1 1 d .
C3 C 0.3190(5) 0.8428(5) 0.22461(12) 0.060(3) Uani 1 1 d .
H3 H 0.3510 0.8326 0.2307 0.072 Uiso 1 1 calc R
C4 C 0.2963(5) 0.8753(5) 0.23790(12) 0.053(2) Uani 1 1 d .
C5 C 0.3176(4) 0.8898(5) 0.26086(12) 0.050(2) Uani 1 1 d .
C6 C 0.3609(5) 0.8692(6) 0.27036(12) 0.073(3) Uani 1 1 d .
H6 H 0.3800 0.8486 0.2618 0.088 Uiso 1 1 calc R
C7 C 0.3749(5) 0.8792(6) 0.29216(13) 0.073(3) Uani 1 1 d .
H7 H 0.4047 0.8662 0.2984 0.088 Uiso 1 1 calc R
C8 C 0.3464(5) 0.9078(5) 0.30526(11) 0.053(2) Uani 1 1 d .
C9 C 0.3088(5) 0.9335(5) 0.29581(12) 0.052(2) Uani 1 1 d .
H9 H 0.2933 0.9580 0.3041 0.062 Uiso 1 1 calc R
C10 C 0.2945(4) 0.9220(4) 0.27378(11) 0.049(2) Uani 1 1 d .
H10 H 0.2670 0.9376 0.2674 0.058 Uiso 1 1 calc R
C11 C 0.4259(5) 0.9490(5) 0.33588(11) 0.060(3) Uani 1 1 d .
H11 H 0.4653 0.9725 0.3273 0.073 Uiso 1 1 calc R
C12 C 0.3165(5) 0.8869(5) 0.34489(12) 0.054(3) Uani 1 1 d .
C13 C 0.2472(5) 0.8481(6) 0.34620(14) 0.071(3) Uani 1 1 d .
H13 H 0.2192 0.8360 0.3338 0.085 Uiso 1 1 calc R
C14 C 0.2217(5) 0.8286(6) 0.36623(14) 0.074(3) Uani 1 1 d .
H14 H 0.1741 0.8031 0.3678 0.088 Uiso 1 1 calc R
C15 C 0.2622(6) 0.8440(6) 0.38499(14) 0.075(3) Uani 1 1 d .
H15 H 0.2412 0.8269 0.3985 0.091 Uiso 1 1 calc R
C16 C 0.3293(5) 0.8821(6) 0.38404(13) 0.062(3) Uani 1 1 d .
H16 H 0.3567 0.8928 0.3966 0.075 Uiso 1 1 calc R
C17 C 0.3572(5) 0.9055(5) 0.36335(11) 0.061(3) Uani 1 1 d .
C18 C 0.1317(6) 1.0381(6) 0.02637(14) 0.092(4) Uani 1 1 d .
H18A H 0.1133 1.0684 0.0246 0.138 Uiso 1 1 calc R
H18B H 0.0999 0.9983 0.0347 0.138 Uiso 1 1 calc R
H18C H 0.1387 1.0239 0.0122 0.138 Uiso 1 1 calc R
C19 C 0.1993(5) 1.0752(5) 0.03842(12) 0.063(3) Uani 1 1 d .
C20 C 0.1991(5) 1.0565(5) 0.06022(13) 0.070(3) Uani 1 1 d .
H20 H 0.1570 1.0263 0.0667 0.084 Uiso 1 1 calc R
C21 C 0.2578(6) 1.0800(5) 0.07287(12) 0.064(3) Uani 1 1 d .
C22 C 0.2504(5) 1.0580(5) 0.09567(12) 0.057(3) Uani 1 1 d .
C23 C 0.2047(6) 1.0614(6) 0.10926(13) 0.083(4) Uani 1 1 d .
H23 H 0.1741 1.0742 0.1036 0.099 Uiso 1 1 calc R
C24 C 0.2023(6) 1.0464(7) 0.13113(14) 0.089(4) Uani 1 1 d .
H24 H 0.1727 1.0520 0.1406 0.107 Uiso 1 1 calc R
C25 C 0.2444(5) 1.0231(5) 0.13898(11) 0.060(3) Uani 1 1 d .
C26 C 0.2917(5) 1.0205(5) 0.12616(12) 0.058(3) Uani 1 1 d .
H26 H 0.3217 1.0073 0.1320 0.069 Uiso 1 1 calc R
C27 C 0.2952(5) 1.0372(5) 0.10455(12) 0.058(3) Uani 1 1 d .
H27 H 0.3275 1.0349 0.0955 0.070 Uiso 1 1 calc R
C28 C 0.2285(5) 0.9465(5) 0.16928(12) 0.059(3) Uani 1 1 d .
H28 H 0.2248 0.9110 0.1604 0.070 Uiso 1 1 calc R
C29 C 0.2299(4) 1.0026(4) 0.19701(10) 0.043(2) Uani 1 1 d .
C30 C 0.2284(5) 1.0252(5) 0.21815(12) 0.054(2) Uani 1 1 d .
H30 H 0.2176 0.9964 0.2303 0.065 Uiso 1 1 calc R
C31 C 0.2433(5) 1.0898(5) 0.21998(13) 0.057(3) Uani 1 1 d .
H31 H 0.2460 1.1076 0.2340 0.069 Uiso 1 1 calc R
C32 C 0.2551(5) 1.1325(6) 0.20201(14) 0.078(3) Uani 1 1 d .
H32 H 0.2624 1.1767 0.2042 0.094 Uiso 1 1 calc R
C33 C 0.2560(5) 1.1102(5) 0.18118(13) 0.066(3) Uani 1 1 d .
H33 H 0.2662 1.1387 0.1690 0.079 Uiso 1 1 calc R
C34 C 0.2412(5) 1.0437(5) 0.17938(12) 0.049(2) Uani 1 1 d .
C35 C 0.0323(6) 0.8961(6) 0.22441(13) 0.074(3) Uani 1 1 d .
H35A H 0.0190 0.8746 0.2386 0.111 Uiso 1 1 calc R
H35B H -0.0080 0.8874 0.2163 0.111 Uiso 1 1 calc R
H35C H 0.0619 0.9448 0.2262 0.111 Uiso 1 1 calc R
C36 C 0.0705(5) 0.8665(5) 0.21190(11) 0.058(3) Uani 1 1 d .
C37 C 0.0536(5) 0.8487(5) 0.19018(12) 0.065(3) Uani 1 1 d .
H37 H 0.0220 0.8590 0.1838 0.078 Uiso 1 1 calc R
C38 C 0.0791(5) 0.8171(5) 0.17712(12) 0.053(2) Uani 1 1 d .
C39 C 0.0571(5) 0.8010(5) 0.15399(11) 0.048(2) Uani 1 1 d .
C40 C 0.0561(5) 0.8518(6) 0.14117(13) 0.071(3) Uani 1 1 d .
H40 H 0.0651 0.8933 0.1475 0.085 Uiso 1 1 calc R
C41 C 0.0420(6) 0.8404(6) 0.11944(13) 0.073(3) Uani 1 1 d .
H41 H 0.0447 0.8754 0.1105 0.088 Uiso 1 1 calc R
C42 C 0.0236(5) 0.7771(5) 0.11048(11) 0.053(2) Uani 1 1 d .
C43 C 0.0249(4) 0.7284(5) 0.12320(11) 0.046(2) Uani 1 1 d .
H43 H 0.0145 0.6862 0.1171 0.056 Uiso 1 1 calc R
C44 C 0.0412(4) 0.7408(4) 0.14483(11) 0.050(2) Uani 1 1 d .
H44 H 0.0412 0.7066 0.1535 0.060 Uiso 1 1 calc R
C45 C 0.2851(5) 1.2338(5) 0.07998(12) 0.057(3) Uani 1 1 d .
H45 H 0.3188 1.2330 0.0887 0.068 Uiso 1 1 calc R
C46 C 0.2306(5) 1.2343(5) 0.05277(11) 0.052(2) Uani 1 1 d .
C47 C 0.2041(5) 1.2305(5) 0.03158(12) 0.059(3) Uani 1 1 d .
H47 H 0.2240 1.2228 0.0193 0.070 Uiso 1 1 calc R
C48 C 0.1489(5) 1.2386(5) 0.02985(14) 0.065(3) Uani 1 1 d .
H48 H 0.1334 1.2408 0.0158 0.078 Uiso 1 1 calc R
C49 C 0.1130(6) 1.2439(5) 0.04809(13) 0.072(3) Uani 1 1 d .
H49 H 0.0718 1.2439 0.0463 0.086 Uiso 1 1 calc R
C50 C 0.1406(5) 1.2490(5) 0.06864(13) 0.063(3) Uani 1 1 d .
H50 H 0.1209 1.2573 0.0809 0.075 Uiso 1 1 calc R
C51 C 0.1970(5) 1.2419(4) 0.07084(11) 0.049(2) Uani 1 1 d .
C52 C 0.5445(5) 1.3308(6) 0.05877(15) 0.097(5) Uani 1 1 d .
H52A H 0.5376 1.3414 0.0735 0.145 Uiso 1 1 calc R
H52B H 0.5771 1.3723 0.0514 0.145 Uiso 1 1 calc R
H52C H 0.5617 1.2992 0.0592 0.145 Uiso 1 1 calc R
C53 C 0.4773(5) 1.2985(6) 0.04659(12) 0.069(3) Uani 1 1 d .
C54 C 0.4781(5) 1.3196(6) 0.02487(13) 0.078(4) Uani 1 1 d .
H54 H 0.5204 1.3525 0.0191 0.093 Uiso 1 1 calc R
C55 C 0.4228(5) 1.2962(5) 0.01165(12) 0.060(3) Uani 1 1 d .
C56 C 0.4301(5) 1.3175(5) -0.01147(12) 0.057(3) Uani 1 1 d .
C57 C 0.4934(5) 1.3604(6) -0.02116(13) 0.071(3) Uani 1 1 d .
H57 H 0.5329 1.3802 -0.0125 0.085 Uiso 1 1 calc R
C58 C 0.4989(5) 1.3739(5) -0.04282(12) 0.066(3) Uani 1 1 d .
H58 H 0.5418 1.4022 -0.0492 0.079 Uiso 1 1 calc R
C59 C 0.4404(5) 1.3456(5) -0.05546(11) 0.056(3) Uani 1 1 d .
C60 C 0.3795(5) 1.3115(5) -0.04601(13) 0.066(3) Uani 1 1 d .
H60 H 0.3397 1.2967 -0.0544 0.080 Uiso 1 1 calc R
C61 C 0.3746(5) 1.2978(5) -0.02375(12) 0.061(3) Uani 1 1 d .
H61 H 0.3313 1.2742 -0.0172 0.073 Uiso 1 1 calc R
C62 C 0.1453(5) 0.7547(5) 0.24633(11) 0.065(3) Uani 1 1 d .
H62 H 0.1627 0.7944 0.2549 0.078 Uiso 1 1 calc R
C63 C 0.1216(5) 0.6889(5) 0.21952(11) 0.049(2) Uani 1 1 d .
C64 C 0.1151(5) 0.6603(5) 0.19907(11) 0.053(2) Uani 1 1 d .
H64 H 0.1314 0.6875 0.1865 0.063 Uiso 1 1 calc R
C65 C 0.0834(6) 0.5901(6) 0.19801(14) 0.066(3) Uani 1 1 d .
H65 H 0.0793 0.5683 0.1846 0.080 Uiso 1 1 calc R
C66 C 0.0577(5) 0.5521(5) 0.21702(15) 0.070(3) Uani 1 1 d .
H66 H 0.0343 0.5043 0.2159 0.084 Uiso 1 1 calc R
C67 C 0.0646(5) 0.5804(5) 0.23729(14) 0.066(3) Uani 1 1 d .
H67 H 0.0475 0.5536 0.2499 0.079 Uiso 1 1 calc R
C68 C 0.0965(5) 0.6472(5) 0.23786(12) 0.053(3) Uani 1 1 d .
Co1 Co 0.33823(6) 1.18828(7) 0.041994(14) 0.0544(4) Uani 1 1 d .
Co2 Co 0.18780(7) 0.84824(6) 0.207509(14) 0.0512(4) Uani 1 1 d .
N1 N 0.3611(4) 0.9156(4) 0.32762(9) 0.055(2) Uani 1 1 d .
N2 N 0.4267(4) 0.9446(4) 0.35716(10) 0.064(2) Uani 1 1 d .
N3 N 0.2401(4) 1.0060(4) 0.16145(9) 0.053(2) Uani 1 1 d .
N4 N 0.2228(4) 0.9419(4) 0.19024(9) 0.052(2) Uani 1 1 d .
N5 N 0.2354(4) 1.2416(4) 0.08825(9) 0.0506(19) Uani 1 1 d .
N6 N 0.2840(4) 1.2273(4) 0.05931(9) 0.058(2) Uani 1 1 d .
N7 N 0.1130(4) 0.6926(4) 0.25512(9) 0.059(2) Uani 1 1 d .
N8 N 0.1514(4) 0.7570(4) 0.22538(9) 0.056(2) Uani 1 1 d .
O1 O 0.2581(3) 0.8321(3) 0.19264(7) 0.0592(17) Uani 1 1 d .
O2 O 0.2549(3) 0.8947(3) 0.23203(7) 0.0500(16) Uani 1 1 d .
O3 O 0.2494(3) 1.1184(3) 0.02769(7) 0.0606(18) Uani 1 1 d .
O4 O 0.3193(4) 1.1218(4) 0.06662(8) 0.0663(19) Uani 1 1 d .
O5 O 0.1162(3) 0.8631(3) 0.22226(7) 0.0605(18) Uani 1 1 d .
O6 O 0.1217(3) 0.7992(3) 0.18281(7) 0.0531(16) Uani 1 1 d .
O7 O 0.4265(3) 1.2559(3) 0.05693(7) 0.0617(18) Uani 1 1 d .
O8 O 0.3600(3) 1.2555(3) 0.01728(7) 0.0561(17) Uani 1 1 d .
O1W O 0.0789(2) 0.0145(2) 0.17619(6) 0.0255(11) Uani 1 1 d D
H1W H 0.0649 0.0419 0.1796 0.038 Uiso 1 1 d RD
H2W H 0.1234 0.0401 0.1748 0.038 Uiso 1 1 d RD
O2W O 0.2616(3) 0.6692(3) 0.24399(9) 0.0474(14) Uani 1 1 d D
H3W H 0.3030 0.7013 0.2431 0.071 Uiso 1 1 d RD
H4W H 0.2403 0.6862 0.2508 0.071 Uiso 1 1 d RD
O3W O 0.0629(3) 0.0765(3) 0.07586(8) 0.0501(15) Uani 1 1 d D
H5W H 0.0213 0.0627 0.0726 0.075 Uiso 1 1 d RD
H6W H 0.0803 0.1190 0.0777 0.075 Uiso 1 1 d RD
O4W O 0.3391(3) 0.7435(3) 0.33813(9) 0.0536(15) Uani 1 1 d D
H7W H 0.3079 0.7055 0.3431 0.080 Uiso 1 1 d RD
H8W H 0.3445 0.7356 0.3250 0.080 Uiso 1 1 d RD
O5W O 0.0000 0.0000 0.11520(15) 0.086(4) Uani 1 3 d SD
H9W H 0.0000 0.0000 0.1290 0.129 Uiso 1 3 d SRD
H10W H 0.0327 0.0363 0.1100 0.129 Uiso 0.33 1 d PRD

loop_
_atom_site_aniso_label
_atom_site_aniso_U_11
_atom_site_aniso_U_22
_atom_site_aniso_U_33
_atom_site_aniso_U_23
_atom_site_aniso_U_13
_atom_site_aniso_U_12
C1 0.097(9) 0.092(8) 0.044(5) -0.023(5) -0.012(5) 0.061(7)
C2 0.078(7) 0.058(6) 0.035(4) -0.004(4) -0.017(4) 0.030(6)
C3 0.091(8) 0.076(7) 0.030(4) -0.005(4) -0.011(4) 0.054(6)
C4 0.063(6) 0.060(6) 0.031(4) -0.007(4) -0.013(4) 0.028(5)
C5 0.055(6) 0.068(6) 0.033(4) -0.002(4) -0.014(4) 0.035(5)
C6 0.095(8) 0.109(9) 0.029(4) -0.017(5) -0.018(4) 0.061(7)
C7 0.080(8) 0.108(9) 0.048(5) -0.004(5) -0.005(5) 0.060(7)
C8 0.070(7) 0.074(7) 0.017(3) -0.004(4) -0.008(4) 0.037(6)
C9 0.061(6) 0.064(6) 0.033(4) -0.013(4) -0.018(4) 0.033(5)
C10 0.061(6) 0.056(6) 0.025(4) -0.006(4) -0.007(4) 0.027(5)
C11 0.070(7) 0.078(7) 0.024(4) -0.004(4) -0.006(4) 0.031(6)
C12 0.072(7) 0.092(8) 0.026(4) -0.011(4) -0.006(4) 0.063(6)
C13 0.062(7) 0.113(10) 0.045(5) -0.016(5) -0.014(5) 0.049(7)
C14 0.053(7) 0.116(10) 0.054(6) 0.009(6) 0.008(5) 0.044(7)
C15 0.082(9) 0.112(10) 0.042(5) 0.006(5) 0.012(5) 0.055(8)
C16 0.070(7) 0.102(9) 0.033(4) -0.003(5) -0.007(4) 0.057(7)
C17 0.079(8) 0.088(8) 0.022(4) 0.000(4) -0.004(4) 0.047(7)
C18 0.084(8) 0.097(9) 0.041(5) 0.010(5) -0.015(5) 0.005(7)
C19 0.078(7) 0.064(7) 0.030(4) -0.004(4) -0.008(4) 0.024(6)
C20 0.060(6) 0.073(7) 0.037(5) 0.013(4) -0.003(4) 0.003(6)
C21 0.090(8) 0.073(7) 0.027(4) -0.002(4) -0.005(5) 0.039(7)
C22 0.060(6) 0.073(7) 0.025(4) 0.008(4) -0.001(4) 0.023(5)
C23 0.109(10) 0.117(10) 0.044(5) 0.023(5) 0.001(5) 0.073(9)
C24 0.095(9) 0.138(12) 0.046(5) 0.027(6) 0.007(5) 0.067(9)
C25 0.077(7) 0.081(7) 0.017(4) 0.011(4) 0.006(4) 0.036(6)
C26 0.094(8) 0.058(6) 0.033(4) 0.017(4) 0.009(4) 0.047(6)
C27 0.085(8) 0.054(6) 0.035(5) 0.005(4) 0.010(4) 0.034(6)
C28 0.082(7) 0.071(7) 0.029(4) 0.008(4) 0.009(4) 0.043(6)
C29 0.059(6) 0.050(5) 0.016(3) 0.002(3) 0.001(3) 0.024(5)
C30 0.059(6) 0.075(7) 0.032(4) 0.002(4) -0.005(4) 0.036(6)
C31 0.074(7) 0.068(7) 0.040(5) -0.002(4) -0.002(4) 0.044(6)
C32 0.083(8) 0.061(7) 0.058(6) 0.003(5) -0.008(5) 0.011(6)
C33 0.061(7) 0.074(8) 0.041(5) 0.010(4) 0.000(4) 0.017(6)
C34 0.063(6) 0.054(6) 0.032(4) 0.002(4) -0.001(4) 0.030(5)
C35 0.098(9) 0.106(9) 0.035(5) -0.023(5) -0.002(5) 0.064(8)
C36 0.066(7) 0.079(7) 0.023(4) -0.006(4) -0.007(4) 0.032(6)
C37 0.087(8) 0.091(8) 0.029(4) -0.011(4) -0.018(4) 0.053(7)
C38 0.063(6) 0.057(6) 0.030(4) -0.009(4) -0.010(4) 0.023(5)
C39 0.054(6) 0.065(6) 0.033(4) -0.005(4) -0.013(4) 0.035(5)
C40 0.100(9) 0.088(8) 0.041(5) -0.024(5) -0.023(5) 0.059(7)
C41 0.103(9) 0.094(8) 0.037(5) -0.013(5) -0.025(5) 0.060(7)
C42 0.070(7) 0.062(6) 0.024(4) -0.013(4) -0.017(4) 0.031(5)
C43 0.055(6) 0.060(6) 0.025(4) -0.001(4) 0.000(3) 0.029(5)
C44 0.060(6) 0.052(6) 0.025(4) -0.002(4) -0.006(4) 0.019(5)
C45 0.051(6) 0.091(8) 0.030(4) -0.005(4) 0.004(4) 0.038(6)
C46 0.077(7) 0.066(6) 0.020(4) -0.004(4) 0.004(4) 0.040(6)
C47 0.068(7) 0.081(7) 0.021(4) -0.005(4) 0.000(4) 0.033(6)
C48 0.076(8) 0.080(8) 0.047(5) 0.001(5) -0.003(5) 0.044(7)
C49 0.101(9) 0.097(9) 0.043(5) 0.003(5) -0.001(5) 0.068(8)
C50 0.080(8) 0.076(7) 0.051(5) -0.004(5) 0.004(5) 0.053(7)
C51 0.065(6) 0.052(6) 0.024(4) 0.003(3) 0.006(4) 0.024(5)
C52 0.049(7) 0.123(11) 0.065(6) 0.015(6) -0.019(5) 0.003(7)
C53 0.076(7) 0.102(9) 0.024(4) 0.008(5) -0.004(4) 0.040(7)
C54 0.070(7) 0.109(10) 0.035(5) 0.019(5) 0.012(5) 0.031(7)
C55 0.071(7) 0.090(8) 0.028(4) 0.001(4) 0.005(4) 0.046(6)
C56 0.059(6) 0.082(7) 0.031(4) 0.010(4) 0.004(4) 0.035(6)
C57 0.065(7) 0.110(9) 0.038(5) 0.001(5) -0.002(4) 0.043(7)
C58 0.072(7) 0.088(8) 0.040(5) 0.025(5) 0.015(5) 0.043(6)
C59 0.070(7) 0.077(7) 0.023(4) 0.010(4) 0.002(4) 0.040(6)
C60 0.049(6) 0.083(8) 0.044(5) 0.025(5) 0.001(4) 0.016(6)
C61 0.062(7) 0.080(8) 0.027(4) 0.012(4) -0.002(4) 0.025(6)
C62 0.106(9) 0.082(8) 0.026(4) 0.009(4) 0.001(5) 0.061(7)
C63 0.067(6) 0.060(6) 0.023(4) -0.007(4) -0.007(4) 0.035(5)
C64 0.064(6) 0.068(7) 0.025(4) -0.001(4) 0.002(4) 0.032(6)
C65 0.089(8) 0.082(8) 0.042(5) -0.011(5) -0.013(5) 0.053(7)
C66 0.069(7) 0.062(7) 0.067(6) -0.015(5) -0.020(5) 0.024(6)
C67 0.079(8) 0.060(7) 0.050(5) 0.014(5) -0.007(5) 0.029(6)
C68 0.051(6) 0.077(7) 0.025(4) -0.005(4) -0.011(4) 0.027(5)
Co1 0.0650(9) 0.0811(10) 0.0172(5) 0.0025(5) 0.0074(5) 0.0366(8)
Co2 0.0751(10) 0.0653(9) 0.0178(5) -0.0003(5) -0.0073(5) 0.0386(8)
N1 0.075(6) 0.064(5) 0.022(3) -0.002(3) -0.010(3) 0.033(5)
N2 0.069(6) 0.090(6) 0.029(3) -0.007(4) -0.008(3) 0.037(5)
N3 0.072(5) 0.062(5) 0.023(3) 0.007(3) 0.003(3) 0.033(5)
N4 0.072(6) 0.072(6) 0.024(3) 0.003(3) -0.002(3) 0.044(5)
N5 0.070(5) 0.054(5) 0.024(3) -0.008(3) 0.001(3) 0.029(4)
N6 0.058(5) 0.088(6) 0.019(3) -0.003(3) 0.003(3) 0.029(5)
N7 0.077(6) 0.074(6) 0.020(3) 0.008(3) 0.003(3) 0.032(5)
N8 0.078(6) 0.063(5) 0.023(3) -0.001(3) -0.002(3) 0.032(5)
O1 0.082(5) 0.079(5) 0.024(3) -0.004(3) -0.009(3) 0.046(4)
O2 0.072(4) 0.059(4) 0.021(2) -0.006(2) -0.014(2) 0.034(4)
O3 0.073(5) 0.078(5) 0.022(3) -0.001(3) 0.003(3) 0.031(4)
O4 0.078(5) 0.092(6) 0.033(3) 0.002(3) 0.001(3) 0.046(5)
O5 0.078(5) 0.080(5) 0.025(3) -0.003(3) -0.010(3) 0.041(4)
O6 0.070(4) 0.066(4) 0.031(3) -0.011(3) -0.020(3) 0.039(4)
O7 0.071(5) 0.094(5) 0.023(3) 0.003(3) 0.007(3) 0.044(4)
O8 0.066(4) 0.089(5) 0.021(3) 0.009(3) 0.013(3) 0.045(4)
O1W 0.015(2) 0.020(3) 0.041(2) -0.0068(19) 0.0091(18) 0.009(2)
O2W 0.023(3) 0.027(3) 0.097(4) 0.010(3) 0.016(3) 0.016(3)
O3W 0.041(4) 0.044(4) 0.058(3) -0.011(3) -0.021(3) 0.015(3)
O4W 0.040(4) 0.024(3) 0.090(4) -0.004(3) -0.008(3) 0.011(3)
O5W 0.115(7) 0.115(7) 0.030(5) 0.000 0.000 0.057(4)

loop_
_atom_type_symbol
_atom_type_description
_atom_type_scat_dispersion_real
_atom_type_scat_dispersion_imag
_atom_type_scat_source
C C 0.0033 0.0016 'International Tables Vol C Tables 4.2.6.8 and 6.1.1.4'
H H 0.0000 0.0000 'International Tables Vol C Tables 4.2.6.8 and 6.1.1.4'
N N 0.0061 0.0033 'International Tables Vol C Tables 4.2.6.8 and 6.1.1.4'
O O 0.0106 0.0060 'International Tables Vol C Tables 4.2.6.8 and 6.1.1.4'
Co Co 0.3494 0.9721 'International Tables Vol C Tables 4.2.6.8 and 6.1.1.4'

loop_
_geom_angle_atom_site_label_1
_geom_angle_atom_site_label_2
_geom_angle_atom_site_label_3
_geom_angle
_geom_angle_site_symmetry_1
_geom_angle_site_symmetry_3
C2 C1 H1A 109.5 . .
C2 C1 H1B 109.5 . .
H1A C1 H1B 109.5 . .
C2 C1 H1C 109.5 . .
H1A C1 H1C 109.5 . .
H1B C1 H1C 109.5 . .
O1 C2 C3 123.8(9) . .
O1 C2 C1 117.9(7) . .
C3 C2 C1 118.2(8) . .
C4 C3 C2 127.5(9) . .
C4 C3 H3 116.3 . .
C2 C3 H3 116.3 . .
O2 C4 C3 124.2(7) . .
O2 C4 C5 114.2(7) . .
C3 C4 C5 121.6(8) . .
C10 C5 C6 117.4(7) . .
C10 C5 C4 120.8(8) . .
C6 C5 C4 121.8(8) . .
C7 C6 C5 119.5(9) . .
C7 C6 H6 120.2 . .
C5 C6 H6 120.2 . .
C6 C7 C8 121.6(9) . .
C6 C7 H7 119.2 . .
C8 C7 H7 119.2 . .
C7 C8 C9 119.2(7) . .
C7 C8 N1 119.6(8) . .
C9 C8 N1 121.0(8) . .
C8 C9 C10 117.8(8) . .
C8 C9 H9 121.1 . .
C10 C9 H9 121.1 . .
C5 C10 C9 124.1(8) . .
C5 C10 H10 118.0 . .
C9 C10 H10 118.0 . .
N2 C11 N1 112.3(8) . .
N2 C11 H11 123.9 . .
N1 C11 H11 123.9 . .
C13 C12 N1 133.1(8) . .
C13 C12 C17 121.6(8) . .
N1 C12 C17 105.3(9) . .
C14 C13 C12 115.8(8) . .
C14 C13 H13 122.1 . .
C12 C13 H13 122.1 . .
C13 C14 C15 123.4(10) . .
C13 C14 H14 118.3 . .
C15 C14 H14 118.3 . .
C16 C15 C14 121.5(9) . .
C16 C15 H15 119.3 . .
C14 C15 H15 119.3 . .
C15 C16 C17 116.2(8) . .
C15 C16 H16 121.9 . .
C17 C16 H16 121.9 . .
C12 C17 C16 121.3(10) . .
C12 C17 N2 109.4(7) . .
C16 C17 N2 129.1(8) . .
C19 C18 H18A 109.5 . .
C19 C18 H18B 109.5 . .
H18A C18 H18B 109.5 . .
C19 C18 H18C 109.5 . .
H18A C18 H18C 109.5 . .
H18B C18 H18C 109.5 . .
O3 C19 C20 127.0(9) . .
O3 C19 C18 116.5(7) . .
C20 C19 C18 116.5(9) . .
C21 C20 C19 123.8(9) . .
C21 C20 H20 118.1 . .
C19 C20 H20 118.1 . .
O4 C21 C20 126.0(8) . .
O4 C21 C22 115.5(8) . .
C20 C21 C22 118.4(9) . .
C23 C22 C27 118.2(7) . .
C23 C22 C21 121.7(9) . .
C27 C22 C21 119.9(9) . .
C22 C23 C24 121.2(10) . .
C22 C23 H23 119.4 . .
C24 C23 H23 119.4 . .
C23 C24 C25 118.9(10) . .
C23 C24 H24 120.6 . .
C25 C24 H24 120.6 . .
C26 C25 C24 121.6(8) . .
C26 C25 N3 120.0(9) . .
C24 C25 N3 118.3(8) . .
C25 C26 C27 119.2(9) . .
C25 C26 H26 120.4 . .
C27 C26 H26 120.4 . .
C26 C27 C22 120.6(9) . .
C26 C27 H27 119.7 . .
C22 C27 H27 119.7 . .
N4 C28 N3 113.8(8) . .
N4 C28 H28 123.1 . .
N3 C28 H28 123.1 . .
N4 C29 C34 109.4(6) . .
N4 C29 C30 129.5(7) . .
C34 C29 C30 121.0(8) . .
C31 C30 C29 116.1(8) . .
C31 C30 H30 122.0 . .
C29 C30 H30 122.0 . .
C30 C31 C32 123.2(9) . .
C30 C31 H31 118.4 . .
C32 C31 H31 118.4 . .
C33 C32 C31 120.6(10) . .
C33 C32 H32 119.7 . .
C31 C32 H32 119.7 . .
C34 C33 C32 115.9(8) . .
C34 C33 H33 122.1 . .
C32 C33 H33 122.1 . .
C29 C34 C33 122.9(8) . .
C29 C34 N3 105.6(8) . .
C33 C34 N3 131.2(8) . .
C36 C35 H35A 109.5 . .
C36 C35 H35B 109.5 . .
H35A C35 H35B 109.5 . .
C36 C35 H35C 109.5 . .
H35A C35 H35C 109.5 . .
H35B C35 H35C 109.5 . .
O5 C36 C37 125.9(9) . .
O5 C36 C35 115.9(7) . .
C37 C36 C35 118.2(9) . .
C38 C37 C36 125.6(9) . .
C38 C37 H37 117.2 . .
C36 C37 H37 117.2 . .
O6 C38 C37 126.1(7) . .
O6 C38 C39 113.6(7) . .
C37 C38 C39 120.3(8) . .
C44 C39 C40 119.3(7) . .
C44 C39 C38 122.3(8) . .
C40 C39 C38 118.4(8) . .
C41 C40 C39 119.4(9) . .
C41 C40 H40 120.3 . .
C39 C40 H40 120.3 . .
C40 C41 C42 120.1(9) . .
C40 C41 H41 119.9 . .
C42 C41 H41 119.9 . .
C43 C42 C41 119.4(7) . .
C43 C42 N5 120.7(8) . 3_465
C41 C42 N5 119.9(8) . 3_465
C42 C43 C44 120.2(8) . .
C42 C43 H43 119.9 . .
C44 C43 H43 119.9 . .
C39 C44 C43 121.4(8) . .
C39 C44 H44 119.3 . .
C43 C44 H44 119.3 . .
N6 C45 N5 115.2(8) . .
N6 C45 H45 122.4 . .
N5 C45 H45 122.4 . .
N6 C46 C51 110.5(7) . .
N6 C46 C47 129.8(8) . .
C51 C46 C47 119.5(9) . .
C48 C47 C46 117.1(8) . .
C48 C47 H47 121.5 . .
C46 C47 H47 121.5 . .
C47 C48 C49 123.7(8) . .
C47 C48 H48 118.2 . .
C49 C48 H48 118.2 . .
C50 C49 C48 118.0(10) . .
C50 C49 H49 121.0 . .
C48 C49 H49 121.0 . .
C51 C50 C49 119.1(8) . .
C51 C50 H50 120.4 . .
C49 C50 H50 120.4 . .
C50 C51 N5 134.7(8) . .
C50 C51 C46 122.1(8) . .
N5 C51 C46 103.2(8) . .
C53 C52 H52A 109.5 . .
C53 C52 H52B 109.5 . .
H52A C52 H52B 109.5 . .
C53 C52 H52C 109.5 . .
H52A C52 H52C 109.5 . .
H52B C52 H52C 109.5 . .
O7 C53 C54 126.5(9) . .
O7 C53 C52 116.0(7) . .
C54 C53 C52 117.4(9) . .
C55 C54 C53 125.2(10) . .
C55 C54 H54 117.4 . .
C53 C54 H54 117.4 . .
O8 C55 C54 126.1(8) . .
O8 C55 C56 113.0(8) . .
C54 C55 C56 121.0(9) . .
C61 C56 C57 117.3(8) . .
C61 C56 C55 119.9(9) . .
C57 C56 C55 122.7(8) . .
C58 C57 C56 121.3(9) . .
C58 C57 H57 119.4 . .
C56 C57 H57 119.4 . .
C57 C58 C59 119.1(9) . .
C57 C58 H58 120.5 . .
C59 C58 H58 120.5 . .
C60 C59 C58 119.9(7) . .
C60 C59 N7 120.8(8) . 7_554
C58 C59 N7 118.9(8) . 7_554
C59 C60 C61 120.0(9) . .
C59 C60 H60 120.0 . .
C61 C60 H60 120.0 . .
C56 C61 C60 121.5(9) . .
C56 C61 H61 119.3 . .
C60 C61 H61 119.3 . .
N8 C62 N7 115.9(9) . .
N8 C62 H62 122.0 . .
N7 C62 H62 122.0 . .
C64 C63 N8 129.3(8) . .
C64 C63 C68 120.2(9) . .
N8 C63 C68 110.5(7) . .
C65 C64 C63 117.0(8) . .
C65 C64 H64 121.5 . .
C63 C64 H64 121.5 . .
C64 C65 C66 119.2(8) . .
C64 C65 H65 120.4 . .
C66 C65 H65 120.4 . .
C67 C66 C65 123.7(10) . .
C67 C66 H66 118.1 . .
C65 C66 H66 118.1 . .
C68 C67 C66 115.6(9) . .
C68 C67 H67 122.2 . .
C66 C67 H67 122.2 . .
C67 C68 N7 131.5(8) . .
C67 C68 C63 124.2(8) . .
N7 C68 C63 104.2(8) . .
O4 Co1 O8 178.4(3) . .
O4 Co1 O7 89.3(3) . .
O8 Co1 O7 89.6(2) . .
O4 Co1 O3 89.1(3) . .
O8 Co1 O3 92.1(2) . .
O7 Co1 O3 178.3(2) . .
O4 Co1 N2 92.2(3) . 8_664
O8 Co1 N2 86.7(3) . 8_664
O7 Co1 N2 91.2(3) . 8_664
O3 Co1 N2 88.7(3) . 8_664
O4 Co1 N6 89.1(3) . .
O8 Co1 N6 92.0(3) . .
O7 Co1 N6 90.9(3) . .
O3 Co1 N6 89.3(3) . .
N2 Co1 N6 177.5(3) 8_664 .
O2 Co2 O1 88.5(2) . .
O2 Co2 O5 92.1(2) . .
O1 Co2 O5 179.2(3) . .
O2 Co2 O6 177.9(2) . .
O1 Co2 O6 89.8(2) . .
O5 Co2 O6 89.5(2) . .
O2 Co2 N8 87.0(2) . .
O1 Co2 N8 90.8(3) . .
O5 Co2 N8 88.7(3) . .
O6 Co2 N8 91.8(3) . .
O2 Co2 N4 92.5(2) . .
O1 Co2 N4 91.3(3) . .
O5 Co2 N4 89.2(3) . .
O6 Co2 N4 88.8(2) . .
N8 Co2 N4 177.8(3) . .
C11 N1 C12 107.8(6) . .
C11 N1 C8 123.6(7) . .
C12 N1 C8 128.3(8) . .
C11 N2 C17 105.2(7) . .
C11 N2 Co1 122.4(7) . 6_465
C17 N2 Co1 132.2(5) . 6_465
C28 N3 C34 105.8(6) . .
C28 N3 C25 125.4(7) . .
C34 N3 C25 128.7(8) . .
C28 N4 C29 105.4(7) . .
C28 N4 Co2 123.1(6) . .
C29 N4 Co2 130.3(5) . .
C45 N5 C51 106.5(6) . .
C45 N5 C42 126.8(7) . 2_675
C51 N5 C42 126.7(8) . 2_675
C45 N6 C46 104.4(7) . .
C45 N6 Co1 124.2(7) . .
C46 N6 Co1 129.5(5) . .
C62 N7 C68 105.9(7) . .
C62 N7 C59 124.8(8) . 4_445
C68 N7 C59 128.6(8) . 4_445
C62 N8 C63 103.3(7) . .
C62 N8 Co2 122.6(6) . .
C63 N8 Co2 133.6(5) . .
C2 O1 Co2 123.0(6) . .
C4 O2 Co2 121.7(5) . .
C19 O3 Co1 122.6(5) . .
C21 O4 Co1 121.2(6) . .
C36 O5 Co2 122.6(5) . .
C38 O6 Co2 120.2(5) . .
C53 O7 Co1 122.3(5) . .
C55 O8 Co1 120.1(6) . .
H1W O1W H2W 105.3 . .
H3W O2W H4W 105.8 . .
H5W O3W H6W 104.5 . .
H7W O4W H8W 105.2 . .
H9W O5W H10W 112.2 . .

loop_
_geom_bond_atom_site_label_1
_geom_bond_atom_site_label_2
_geom_bond_distance
_geom_bond_site_symmetry_2
C1 C2 1.505(13) .
C1 H1A 0.9800 .
C1 H1B 0.9800 .
C1 H1C 0.9800 .
C2 O1 1.254(10) .
C2 C3 1.425(10) .
C3 C4 1.374(12) .
C3 H3 0.9500 .
C4 O2 1.284(10) .
C4 C5 1.487(9) .
C5 C10 1.361(11) .
C5 C6 1.421(12) .
C6 C7 1.382(10) .
C6 H6 0.9500 .
C7 C8 1.393(12) .
C7 H7 0.9500 .
C8 C9 1.394(12) .
C8 N1 1.417(8) .
C9 C10 1.398(9) .
C9 H9 0.9500 .
C10 H10 0.9500 .
C11 N2 1.324(9) .
C11 N1 1.383(11) .
C11 H11 0.9500 .
C12 C13 1.379(13) .
C12 N1 1.396(11) .
C12 C17 1.402(11) .
C13 C14 1.350(11) .
C13 H13 0.9500 .
C14 C15 1.418(12) .
C14 H14 0.9500 .
C15 C16 1.335(14) .
C15 H15 0.9500 .
C16 C17 1.414(11) .
C16 H16 0.9500 .
C17 N2 1.433(12) .
C18 C19 1.536(13) .
C18 H18A 0.9800 .
C18 H18B 0.9800 .
C18 H18C 0.9800 .
C19 O3 1.266(10) .
C19 C20 1.417(10) .
C20 C21 1.410(13) .
C20 H20 0.9500 .
C21 O4 1.304(12) .
C21 C22 1.482(10) .
C22 C23 1.376(13) .
C22 C27 1.439(13) .
C23 C24 1.394(11) .
C23 H23 0.9500 .
C24 C25 1.402(14) .
C24 H24 0.9500 .
C25 C26 1.368(12) .
C25 N3 1.437(8) .
C26 C27 1.385(10) .
C26 H26 0.9500 .
C27 H27 0.9500 .
C28 N4 1.305(9) .
C28 N3 1.342(11) .
C28 H28 0.9500 .
C29 N4 1.380(10) .
C29 C34 1.380(10) .
C29 C30 1.416(10) .
C30 C31 1.347(13) .
C30 H30 0.9500 .
C31 C32 1.416(12) .
C31 H31 0.9500 .
C32 C33 1.393(12) .
C32 H32 0.9500 .
C33 C34 1.388(13) .
C33 H33 0.9500 .
C34 N3 1.399(10) .
C35 C36 1.554(12) .
C35 H35A 0.9800 .
C35 H35B 0.9800 .
C35 H35C 0.9800 .
C36 O5 1.263(10) .
C36 C37 1.404(9) .
C37 C38 1.394(12) .
C37 H37 0.9500 .
C38 O6 1.280(11) .
C38 C39 1.503(9) .
C39 C44 1.360(11) .
C39 C40 1.417(12) .
C40 C41 1.379(10) .
C40 H40 0.9500 .
C41 C42 1.406(13) .
C41 H41 0.9500 .
C42 C43 1.376(11) .
C42 N5 1.423(8) 3_465
C43 C44 1.383(9) .
C43 H43 0.9500 .
C44 H44 0.9500 .
C45 N6 1.289(8) .
C45 N5 1.340(10) .
C45 H45 0.9500 .
C46 N6 1.370(11) .
C46 C51 1.419(11) .
C46 C47 1.431(10) .
C47 C48 1.371(13) .
C47 H47 0.9500 .
C48 C49 1.438(12) .
C48 H48 0.9500 .
C49 C50 1.401(11) .
C49 H49 0.9500 .
C50 C51 1.387(13) .
C50 H50 0.9500 .
C51 N5 1.395(10) .
C52 C53 1.532(13) .
C52 H52A 0.9800 .
C52 H52B 0.9800 .
C52 H52C 0.9800 .
C53 O7 1.256(11) .
C53 C54 1.428(10) .
C54 C55 1.372(13) .
C54 H54 0.9500 .
C55 O8 1.310(11) .
C55 C56 1.497(10) .
C56 C61 1.350(12) .
C56 C57 1.415(13) .
C57 C58 1.370(10) .
C57 H57 0.9500 .
C58 C59 1.400(12) .
C58 H58 0.9500 .
C59 C60 1.344(12) .
C59 N7 1.437(8) 7_554
C60 C61 1.407(10) .
C60 H60 0.9500 .
C61 H61 0.9500 .
C62 N8 1.305(9) .
C62 N7 1.345(11) .
C62 H62 0.9500 .
C63 C64 1.400(10) .
C63 N8 1.401(11) .
C63 C68 1.409(11) .
C64 C65 1.395(13) .
C64 H64 0.9500 .
C65 C66 1.408(12) .
C65 H65 0.9500 .
C66 C67 1.386(12) .
C66 H66 0.9500 .
C67 C68 1.325(13) .
C67 H67 0.9500 .
C68 N7 1.406(11) .
Co1 O4 2.043(6) .
Co1 O8 2.049(5) .
Co1 O7 2.052(6) .
Co1 O3 2.055(6) .
Co1 N2 2.114(7) 8_664
Co1 N6 2.146(8) .
Co2 O2 2.041(5) .
Co2 O1 2.043(6) .
Co2 O5 2.049(6) .
Co2 O6 2.049(5) .
Co2 N8 2.132(7) .
Co2 N4 2.161(7) .
N2 Co1 2.114(7) 6_465
N5 C42 1.423(8) 2_675
N7 C59 1.437(8) 4_445
O1W H1W 0.8632 .
O1W H2W 0.8885 .
O2W H3W 0.8626 .
O2W H4W 0.8707 .
O3W H5W 0.8627 .
O3W H6W 0.8554 .
O4W H7W 0.8600 .
O4W H8W 0.8548 .
O5W H9W 0.8565 .
O5W H10W 0.8562 .

loop_
_geom_hbond_atom_site_label_D
_geom_hbond_atom_site_label_H
_geom_hbond_atom_site_label_A
_geom_hbond_distance_DH
_geom_hbond_distance_HA
_geom_hbond_distance_DA
_geom_hbond_angle_DHA
_geom_hbond_site_symmetry_A
O1W H1W O1W 0.86 2.13 2.886(7) 145.6 2
O2W H3W O2W 0.86 2.10 2.896(8) 152.4 3_565
O3W H5W O3W 0.86 2.05 2.802(9) 145.6 2
O4W H7W O4W 0.86 2.20 2.936(9) 143.5 2_665
O5W H10W O3W 0.86 2.27 2.927(9) 133.3 .
